data_1561738
loop_
_publ_author_name
'Kariem, Mukaddus'
'Yawer, Mohd'
'Sheikh, Haq Nawaz'

_publ_section_title
;
 Solvent induced synthesis, structure and properties of coordination
 polymers based on 5-hydroxyisophthalic acid as linker and
 1,10-phenanthroline as auxiliary ligand
;
_journal_name_full 'Journal of Solid State Chemistry'
_journal_page_first 239
_journal_page_last 247
_journal_paper_doi 10.1016/j.jssc.2015.08.036
_journal_volume 231
_journal_year 2015
_chemical_formula_sum 'C20 H14 Co N2 O6'
_chemical_formula_weight 437.26
_space_group_IT_number 13
_space_group_name_Hall '-P 2yac'
_space_group_name_H-M_alt 'P 1 2/n 1'
_symmetry_cell_setting monoclinic
_symmetry_space_group_name_H-M 'P 1 2/n 1'
_atom_sites_solution_hydrogens geom
_atom_sites_solution_primary direct
_atom_sites_solution_secondary difmap
_audit_creation_method SHELXL-97
_cell_angle_alpha 90.00
_cell_angle_beta 102.081(4)
_cell_angle_gamma 90.00
_cell_formula_units_Z 4
_cell_length_a 8.6613(4)
_cell_length_b 12.1142(6)
_cell_length_c 16.8936(8)
_cell_measurement_reflns_used 4311
_cell_measurement_temperature 150(2)
_cell_measurement_theta_max 71.0120
_cell_measurement_theta_min 5.3350
_cell_volume 1733.30(15)
_computing_cell_refinement 'CrysAlis RED, Oxford Diffraction Ltd.,'
_computing_data_collection 'CrysAlis CCD, Oxford Diffraction Ltd.,'
_computing_data_reduction 'CrysAlis RED, Oxford Diffraction Ltd.,'
_computing_molecular_graphics Ortep3
_computing_publication_material Shelx97
_computing_structure_refinement 'SHELXL-97 (Sheldrick, 1997)'
_computing_structure_solution 'SHELXS-97 (Sheldrick, 1997)'
_diffrn_ambient_temperature 150(2)
_diffrn_detector_area_resol_mean 15.9948
_diffrn_measured_fraction_theta_full 0.985
_diffrn_measured_fraction_theta_max 0.985
_diffrn_measurement_device_type 'OXFORD DIFFRACTION SUPER NOVA'
_diffrn_measurement_method \w/q-scan
_diffrn_radiation_monochromator graphite
_diffrn_radiation_source 'Micro-Focus (Cu) X-ray Source'
_diffrn_radiation_type CuK\a
_diffrn_radiation_wavelength 1.5418
_diffrn_reflns_av_R_equivalents 0.0793
_diffrn_reflns_av_sigmaI/netI 0.0604
_diffrn_reflns_limit_h_max 10
_diffrn_reflns_limit_h_min -10
_diffrn_reflns_limit_k_max 14
_diffrn_reflns_limit_k_min -14
_diffrn_reflns_limit_l_max 20
_diffrn_reflns_limit_l_min -14
_diffrn_reflns_number 11104
_diffrn_reflns_theta_full 71.59
_diffrn_reflns_theta_max 71.59
_diffrn_reflns_theta_min 3.65
_exptl_absorpt_coefficient_mu 8.164
_exptl_absorpt_correction_T_max 0.2790
_exptl_absorpt_correction_T_min 0.1736
_exptl_absorpt_correction_type analytical
_exptl_absorpt_process_details
;
CrysAlis RED, Oxford Diffraction Ltd.,
Version 1.171.31.7 (release 18-10-2006 CrysAlis171 .NET)
(compiled Oct 18 2006,16:28:17)
Empirical absorption correction using spherical harmonics,
 implemented in SCALE3 ABSPACK scaling algorithm.
;
_exptl_crystal_colour 'light pink'
_exptl_crystal_density_diffrn 1.676
_exptl_crystal_density_method 'not measured'
_exptl_crystal_description block
_exptl_crystal_F_000 892
_exptl_crystal_size_max 0.33
_exptl_crystal_size_mid 0.26
_exptl_crystal_size_min 0.21
_refine_diff_density_max 1.677
_refine_diff_density_min -0.848
_refine_diff_density_rms 0.155
_refine_ls_extinction_method none
_refine_ls_goodness_of_fit_ref 1.041
_refine_ls_hydrogen_treatment riding
_refine_ls_matrix_type full
_refine_ls_number_parameters 274
_refine_ls_number_reflns 3342
_refine_ls_number_restraints 1
_refine_ls_restrained_S_all 1.041
_refine_ls_R_factor_all 0.0770
_refine_ls_R_factor_gt 0.0697
_refine_ls_shift/su_max 0.000
_refine_ls_shift/su_mean 0.000
_refine_ls_structure_factor_coef Fsqd
_refine_ls_weighting_details 'calc w=1/[\s^2^(Fo^2^)+(0.1294P)^2^+0.0000P] where P=(Fo^2^+2Fc^2^)/3'
_refine_ls_weighting_scheme calc
_refine_ls_wR_factor_gt 0.1718
_refine_ls_wR_factor_ref 0.1810
_reflns_number_gt 2897
_reflns_number_total 3342
_reflns_threshold_expression >2sigma(I)
_cod_data_source_file exp_2313.cif
_cod_data_source_block exp_2313
_cod_depositor_comments
;
The following automatic conversions were performed:

data item '_symmetry_cell_setting' value 'Monoclinic' was changed to
'monoclinic' in accordance with the built-in table derived from the
CIF Core dictionary named 'cif_core.dic' version 2.4.5 last updated
on 2014-11-21.

Automatic conversion script
Id: cif_fix_values 8369 2020-08-20 11:38:08Z andrius 
;
_cod_original_cell_volume 1733.30(14)
_cod_original_sg_symbol_H-M 'P 2/n'
_cod_database_code 1561738

loop_
_symmetry_equiv_pos_as_xyz
'x, y, z'
'-x+1/2, y, -z+1/2'
'-x, -y, -z'
'x-1/2, -y, z-1/2'

loop_
_atom_site_label
_atom_site_type_symbol
_atom_site_fract_x
_atom_site_fract_y
_atom_site_fract_z
_atom_site_U_iso_or_equiv
_atom_site_adp_type
_atom_site_occupancy
_atom_site_symmetry_multiplicity
_atom_site_calc_flag
_atom_site_refinement_flags
_atom_site_disorder_assembly
_atom_site_disorder_group
Co1 Co 0.44095(6) 0.29192(4) 0.33642(3) 0.0149(2) Uani 1 1 d . . .
O1 O 0.5397(3) 0.3830(3) 0.44490(17) 0.0350(7) Uani 1 1 d . . .
O2 O 0.6974(4) 0.2717(3) 0.39942(17) 0.0340(7) Uani 1 1 d . . .
O3 O 0.2184(3) 0.3502(2) 0.33507(15) 0.0246(6) Uani 1 1 d . . .
O4 O 0.4804(3) 0.4147(2) 0.25796(15) 0.0258(6) Uani 1 1 d . . .
O5 O 1.1989(3) 0.2748(2) 0.61212(19) 0.0305(7) Uani 1 1 d D . .
N1 N 0.3698(3) 0.1557(2) 0.39871(17) 0.0182(6) Uani 1 1 d . . .
N2 N 0.4847(4) 0.1566(2) 0.26612(17) 0.0185(6) Uani 1 1 d . . .
C1 C 0.3071(5) 0.1595(3) 0.4647(2) 0.0272(8) Uani 1 1 d . . .
H1 H 0.2899 0.2292 0.4872 0.033 Uiso 1 1 calc R . .
C2 C 0.2663(6) 0.0633(4) 0.5016(3) 0.0353(10) Uani 1 1 d . . .
H2 H 0.2214 0.0684 0.5481 0.042 Uiso 1 1 calc R . .
C3 C 0.2911(6) -0.0382(4) 0.4706(3) 0.0356(10) Uani 1 1 d . . .
H3 H 0.2655 -0.1037 0.4961 0.043 Uiso 1 1 calc R . .
C4 C 0.3549(5) -0.0445(3) 0.4006(2) 0.0253(8) Uani 1 1 d . . .
C5 C 0.3871(5) -0.1458(3) 0.3634(3) 0.0345(10) Uani 1 1 d . . .
H5 H 0.3622 -0.2142 0.3853 0.041 Uiso 1 1 calc R . .
C6 C 0.4528(5) -0.1449(3) 0.2970(3) 0.0344(10) Uani 1 1 d . . .
H6 H 0.4752 -0.2130 0.2737 0.041 Uiso 1 1 calc R . .
C7 C 0.4889(5) -0.0441(3) 0.2617(2) 0.0262(8) Uani 1 1 d . . .
C8 C 0.5584(6) -0.0375(4) 0.1927(3) 0.0389(11) Uani 1 1 d . . .
H8 H 0.5830 -0.1029 0.1669 0.047 Uiso 1 1 calc R . .
C9 C 0.5892(6) 0.0630(4) 0.1640(3) 0.0391(11) Uani 1 1 d . . .
H9 H 0.6364 0.0678 0.1182 0.047 Uiso 1 1 calc R . .
C10 C 0.5519(5) 0.1594(3) 0.2013(2) 0.0271(8) Uani 1 1 d . . .
H10 H 0.5747 0.2289 0.1803 0.033 Uiso 1 1 calc R . .
C11 C 0.4572(4) 0.0562(3) 0.2956(2) 0.0189(7) Uani 1 1 d . . .
C12 C 0.3906(4) 0.0566(3) 0.3674(2) 0.0183(7) Uani 1 1 d . . .
C13 C 0.6741(4) 0.3419(3) 0.4493(2) 0.0217(8) Uani 1 1 d . . .
C14 C 0.8062(4) 0.3736(3) 0.5182(2) 0.0196(7) Uani 1 1 d . . .
C15 C 0.9462(4) 0.3120(3) 0.5337(2) 0.0216(7) Uani 1 1 d . . .
H15 H 0.9583 0.2514 0.4999 0.026 Uiso 1 1 calc R . .
C16 C 1.0666(4) 0.3395(3) 0.5982(2) 0.0217(8) Uani 1 1 d . . .
C17 C 1.0481(4) 0.4266(3) 0.6484(2) 0.0240(8) Uani 1 1 d . . .
H17 H 1.1301 0.4442 0.6935 0.029 Uiso 1 1 calc R . .
C18 C 0.9095(4) 0.4884(3) 0.6331(2) 0.0191(7) Uani 1 1 d . . .
C19 C 0.7894(4) 0.4627(3) 0.5679(2) 0.0196(7) Uani 1 1 d . . .
H19 H 0.6956 0.5056 0.5570 0.023 Uiso 1 1 calc R . .
C20 C 0.3887(4) 0.4192(3) 0.1894(2) 0.0191(7) Uani 1 1 d . . .
O111 O 0.5452(4) 0.6001(3) 0.3610(3) 0.0468(9) Uani 1 1 d . . .
H222 H 0.547(9) 0.585(6) 0.403(4) 0.07(3) Uiso 1 1 d . . .
H111 H 0.524(7) 0.551(5) 0.329(4) 0.048(18) Uiso 1 1 d . . .
H101 H 1.277(4) 0.312(4) 0.625(3) 0.042(15) Uiso 1 1 d D . .

loop_
_atom_site_aniso_label
_atom_site_aniso_U_11
_atom_site_aniso_U_22
_atom_site_aniso_U_33
_atom_site_aniso_U_23
_atom_site_aniso_U_13
_atom_site_aniso_U_12
Co1 0.0204(3) 0.0130(4) 0.0112(3) 0.00013(18) 0.0031(2) 0.00116(18)
O1 0.0260(14) 0.0426(18) 0.0315(15) -0.0163(13) -0.0055(11) 0.0066(12)
O2 0.0356(16) 0.0406(17) 0.0237(15) -0.0146(13) 0.0018(12) 0.0036(13)
O3 0.0261(13) 0.0232(13) 0.0239(13) -0.0008(10) 0.0039(10) 0.0082(10)
O4 0.0309(14) 0.0230(14) 0.0201(13) 0.0095(10) -0.0026(10) -0.0082(11)
O5 0.0197(14) 0.0295(15) 0.0405(17) -0.0113(12) 0.0025(12) 0.0074(11)
N1 0.0233(14) 0.0167(15) 0.0158(14) 0.0024(11) 0.0071(11) 0.0022(11)
N2 0.0244(15) 0.0176(15) 0.0145(14) -0.0021(11) 0.0062(11) 0.0030(11)
C1 0.039(2) 0.027(2) 0.0185(18) 0.0018(15) 0.0130(16) 0.0025(16)
C2 0.044(2) 0.035(2) 0.033(2) 0.0078(18) 0.0225(19) 0.0000(19)
C3 0.041(2) 0.033(2) 0.036(2) 0.0118(19) 0.0152(19) -0.0016(18)
C4 0.0274(19) 0.0217(19) 0.027(2) 0.0069(16) 0.0067(15) 0.0005(15)
C5 0.044(2) 0.0157(19) 0.043(2) 0.0049(17) 0.0061(19) -0.0044(16)
C6 0.042(2) 0.019(2) 0.040(2) -0.0045(17) 0.0043(19) 0.0052(16)
C7 0.031(2) 0.0214(19) 0.0250(19) -0.0065(15) 0.0025(15) 0.0045(15)
C8 0.056(3) 0.031(2) 0.033(2) -0.0128(19) 0.017(2) 0.012(2)
C9 0.057(3) 0.041(3) 0.027(2) -0.0041(18) 0.024(2) 0.008(2)
C10 0.036(2) 0.029(2) 0.0192(18) 0.0015(15) 0.0131(16) 0.0042(16)
C11 0.0202(15) 0.0196(18) 0.0162(16) 0.0021(13) 0.0024(13) 0.0016(13)
C12 0.0194(16) 0.0170(17) 0.0182(17) -0.0005(13) 0.0032(13) 0.0027(13)
C13 0.0263(18) 0.0237(19) 0.0148(16) -0.0007(14) 0.0034(14) -0.0008(14)
C14 0.0200(16) 0.0252(19) 0.0140(16) -0.0002(14) 0.0045(13) 0.0002(14)
C15 0.0264(18) 0.0228(17) 0.0173(17) -0.0093(14) 0.0086(14) 0.0007(15)
C16 0.0180(16) 0.0210(19) 0.0273(19) -0.0009(14) 0.0072(14) 0.0047(13)
C17 0.0201(17) 0.028(2) 0.0215(17) -0.0070(15) -0.0009(13) 0.0028(14)
C18 0.0203(16) 0.0202(17) 0.0173(16) -0.0034(14) 0.0054(13) 0.0017(13)
C19 0.0214(16) 0.0211(18) 0.0161(16) -0.0011(14) 0.0038(13) 0.0018(13)
C20 0.0188(16) 0.0190(17) 0.0200(17) 0.0040(14) 0.0048(13) -0.0015(13)
O111 0.0438(19) 0.0317(19) 0.065(3) 0.003(2) 0.0117(19) -0.0067(14)

loop_
_atom_type_symbol
_atom_type_description
_atom_type_scat_dispersion_real
_atom_type_scat_dispersion_imag
_atom_type_scat_source
C C 0.0181 0.0091 'International Tables Vol C Tables 4.2.6.8 and 6.1.1.4'
H H 0.0000 0.0000 'International Tables Vol C Tables 4.2.6.8 and 6.1.1.4'
N N 0.0311 0.0180 'International Tables Vol C Tables 4.2.6.8 and 6.1.1.4'
O O 0.0492 0.0322 'International Tables Vol C Tables 4.2.6.8 and 6.1.1.4'
Co Co -2.3653 3.6143 'International Tables Vol C Tables 4.2.6.8 and 6.1.1.4'

loop_
_geom_angle_atom_site_label_1
_geom_angle_atom_site_label_2
_geom_angle_atom_site_label_3
_geom_angle
_geom_angle_site_symmetry_1
_geom_angle_site_symmetry_3
O3 Co1 O4 91.51(11) . .
O3 Co1 N2 122.86(11) . .
O4 Co1 N2 97.18(12) . .
O3 Co1 N1 84.45(11) . .
O4 Co1 N1 169.65(11) . .
N2 Co1 N1 77.23(12) . .
O3 Co1 O1 92.17(10) . .
O4 Co1 O1 95.01(12) . .
N2 Co1 O1 142.34(11) . .
N1 Co1 O1 94.66(12) . .
O3 Co1 O2 150.44(10) . .
O4 Co1 O2 95.83(11) . .
N2 Co1 O2 84.61(11) . .
N1 Co1 O2 92.33(12) . .
O1 Co1 O2 58.73(10) . .
C13 O1 Co1 92.6(2) . .
C13 O2 Co1 87.9(2) . .
C20 O3 Co1 149.8(3) 2 .
C20 O4 Co1 117.6(2) . .
C16 O5 H101 110(4) . .
C12 N1 C1 118.2(3) . .
C12 N1 Co1 115.1(2) . .
C1 N1 Co1 126.7(3) . .
C10 N2 C11 117.5(3) . .
C10 N2 Co1 126.9(3) . .
C11 N2 Co1 115.2(2) . .
N1 C1 C2 121.6(4) . .
N1 C1 H1 119.2 . .
C2 C1 H1 119.2 . .
C3 C2 C1 120.2(4) . .
C3 C2 H2 119.9 . .
C1 C2 H2 119.9 . .
C2 C3 C4 119.3(4) . .
C2 C3 H3 120.4 . .
C4 C3 H3 120.4 . .
C3 C4 C12 116.5(4) . .
C3 C4 C5 124.1(4) . .
C12 C4 C5 119.4(4) . .
C6 C5 C4 120.6(4) . .
C6 C5 H5 119.7 . .
C4 C5 H5 119.7 . .
C5 C6 C7 121.3(4) . .
C5 C6 H6 119.4 . .
C7 C6 H6 119.4 . .
C11 C7 C8 116.2(4) . .
C11 C7 C6 119.8(4) . .
C8 C7 C6 124.0(4) . .
C9 C8 C7 119.5(4) . .
C9 C8 H8 120.3 . .
C7 C8 H8 120.3 . .
C8 C9 C10 120.5(4) . .
C8 C9 H9 119.8 . .
C10 C9 H9 119.8 . .
N2 C10 C9 121.8(4) . .
N2 C10 H10 119.1 . .
C9 C10 H10 119.1 . .
N2 C11 C7 124.5(3) . .
N2 C11 C12 115.9(3) . .
C7 C11 C12 119.6(3) . .
N1 C12 C4 124.3(3) . .
N1 C12 C11 116.4(3) . .
C4 C12 C11 119.4(3) . .
O2 C13 O1 120.8(3) . .
O2 C13 C14 119.7(3) . .
O1 C13 C14 119.5(3) . .
C19 C14 C15 119.7(3) . .
C19 C14 C13 120.4(3) . .
C15 C14 C13 119.9(3) . .
C16 C15 C14 120.0(3) . .
C16 C15 H15 120.0 . .
C14 C15 H15 120.0 . .
O5 C16 C15 117.7(3) . .
O5 C16 C17 122.1(3) . .
C15 C16 C17 120.1(3) . .
C16 C17 C18 120.1(3) . .
C16 C17 H17 119.9 . .
C18 C17 H17 119.9 . .
C19 C18 C17 120.1(3) . .
C19 C18 C20 120.1(3) . 4_666
C17 C18 C20 119.7(3) . 4_666
C18 C19 C14 119.9(3) . .
C18 C19 H19 120.0 . .
C14 C19 H19 120.0 . .
O3 C20 O4 123.7(3) 2 .
O3 C20 C18 117.8(3) 2 4_565
O4 C20 C18 118.5(3) . 4_565
H222 O111 H111 115(7) . .

loop_
_geom_bond_atom_site_label_1
_geom_bond_atom_site_label_2
_geom_bond_distance
_geom_bond_site_symmetry_2
Co1 O3 2.048(3) .
Co1 O4 2.068(3) .
Co1 N2 2.105(3) .
Co1 N1 2.117(3) .
Co1 O1 2.157(3) .
Co1 O2 2.266(3) .
O1 C13 1.254(5) .
O2 C13 1.243(5) .
O3 C20 1.253(4) 2
O4 C20 1.262(4) .
O5 C16 1.367(4) .
O5 H101 0.81(2) .
N1 C12 1.339(5) .
N1 C1 1.340(5) .
N2 C10 1.343(5) .
N2 C11 1.354(5) .
C1 C2 1.401(6) .
C1 H1 0.9500 .
C2 C3 1.371(7) .
C2 H2 0.9500 .
C3 C4 1.408(6) .
C3 H3 0.9500 .
C4 C12 1.408(5) .
C4 C5 1.433(6) .
C5 C6 1.360(7) .
C5 H5 0.9500 .
C6 C7 1.423(6) .
C6 H6 0.9500 .
C7 C11 1.395(5) .
C7 C8 1.421(6) .
C8 C9 1.357(7) .
C8 H8 0.9500 .
C9 C10 1.398(6) .
C9 H9 0.9500 .
C10 H10 0.9500 .
C11 C12 1.448(5) .
C13 C14 1.502(5) .
C14 C19 1.393(5) .
C14 C15 1.401(5) .
C15 C16 1.382(5) .
C15 H15 0.9500 .
C16 C17 1.385(5) .
C17 C18 1.393(5) .
C17 H17 0.9500 .
C18 C19 1.383(5) .
C18 C20 1.503(5) 4_666
C19 H19 0.9500 .
C20 O3 1.253(4) 2
C20 C18 1.503(5) 4_565
O111 H222 0.74(7) .
O111 H111 0.80(6) .

loop_
_geom_torsion_atom_site_label_1
_geom_torsion_atom_site_label_2
_geom_torsion_atom_site_label_3
_geom_torsion_atom_site_label_4
_geom_torsion
_geom_torsion_site_symmetry_1
_geom_torsion_site_symmetry_2
_geom_torsion_site_symmetry_3
_geom_torsion_site_symmetry_4
O3 Co1 O1 C13 175.8(2) . . . .
O4 Co1 O1 C13 -92.5(2) . . . .
N2 Co1 O1 C13 16.1(4) . . . .
N1 Co1 O1 C13 91.2(2) . . . .
O2 Co1 O1 C13 1.3(2) . . . .
O3 Co1 O2 C13 -12.5(4) . . . .
O4 Co1 O2 C13 91.0(2) . . . .
N2 Co1 O2 C13 -172.3(2) . . . .
N1 Co1 O2 C13 -95.3(2) . . . .
O1 Co1 O2 C13 -1.3(2) . . . .
O4 Co1 O3 C20 -0.4(5) . . . 2
N2 Co1 O3 C20 -100.0(5) . . . 2
N1 Co1 O3 C20 -170.9(5) . . . 2
O1 Co1 O3 C20 94.6(5) . . . 2
O2 Co1 O3 C20 104.2(5) . . . 2
O3 Co1 O4 C20 -59.7(3) . . . .
N2 Co1 O4 C20 63.7(3) . . . .
N1 Co1 O4 C20 7.1(8) . . . .
O1 Co1 O4 C20 -152.0(3) . . . .
O2 Co1 O4 C20 149.0(3) . . . .
O3 Co1 N1 C12 127.6(3) . . . .
O4 Co1 N1 C12 60.2(7) . . . .
N2 Co1 N1 C12 2.1(2) . . . .
O1 Co1 N1 C12 -140.7(2) . . . .
O2 Co1 N1 C12 -81.8(3) . . . .
O3 Co1 N1 C1 -52.2(3) . . . .
O4 Co1 N1 C1 -119.5(6) . . . .
N2 Co1 N1 C1 -177.7(3) . . . .
O1 Co1 N1 C1 39.6(3) . . . .
O2 Co1 N1 C1 98.4(3) . . . .
O3 Co1 N2 C10 109.4(3) . . . .
O4 Co1 N2 C10 13.0(3) . . . .
N1 Co1 N2 C10 -175.9(3) . . . .
O1 Co1 N2 C10 -94.9(4) . . . .
O2 Co1 N2 C10 -82.3(3) . . . .
O3 Co1 N2 C11 -78.2(3) . . . .
O4 Co1 N2 C11 -174.7(2) . . . .
N1 Co1 N2 C11 -3.6(2) . . . .
O1 Co1 N2 C11 77.4(3) . . . .
O2 Co1 N2 C11 90.1(3) . . . .
C12 N1 C1 C2 1.1(6) . . . .
Co1 N1 C1 C2 -179.1(3) . . . .
N1 C1 C2 C3 0.4(7) . . . .
C1 C2 C3 C4 -1.2(7) . . . .
C2 C3 C4 C12 0.6(6) . . . .
C2 C3 C4 C5 179.4(4) . . . .
C3 C4 C5 C6 -178.2(4) . . . .
C12 C4 C5 C6 0.6(6) . . . .
C4 C5 C6 C7 -1.2(7) . . . .
C5 C6 C7 C11 0.3(6) . . . .
C5 C6 C7 C8 179.6(4) . . . .
C11 C7 C8 C9 -0.1(7) . . . .
C6 C7 C8 C9 -179.5(4) . . . .
C7 C8 C9 C10 -0.5(7) . . . .
C11 N2 C10 C9 1.5(6) . . . .
Co1 N2 C10 C9 173.6(3) . . . .
C8 C9 C10 N2 -0.1(7) . . . .
C10 N2 C11 C7 -2.2(5) . . . .
Co1 N2 C11 C7 -175.3(3) . . . .
C10 N2 C11 C12 177.6(3) . . . .
Co1 N2 C11 C12 4.5(4) . . . .
C8 C7 C11 N2 1.6(6) . . . .
C6 C7 C11 N2 -179.0(4) . . . .
C8 C7 C11 C12 -178.2(4) . . . .
C6 C7 C11 C12 1.2(6) . . . .
C1 N1 C12 C4 -1.9(5) . . . .
Co1 N1 C12 C4 178.3(3) . . . .
C1 N1 C12 C11 179.4(3) . . . .
Co1 N1 C12 C11 -0.4(4) . . . .
C3 C4 C12 N1 1.0(6) . . . .
C5 C4 C12 N1 -177.9(4) . . . .
C3 C4 C12 C11 179.8(3) . . . .
C5 C4 C12 C11 0.8(6) . . . .
N2 C11 C12 N1 -2.7(5) . . . .
C7 C11 C12 N1 177.1(3) . . . .
N2 C11 C12 C4 178.5(3) . . . .
C7 C11 C12 C4 -1.7(5) . . . .
Co1 O2 C13 O1 2.2(4) . . . .
Co1 O2 C13 C14 179.0(3) . . . .
Co1 O1 C13 O2 -2.3(4) . . . .
Co1 O1 C13 C14 -179.1(3) . . . .
O2 C13 C14 C19 170.9(3) . . . .
O1 C13 C14 C19 -12.3(5) . . . .
O2 C13 C14 C15 -10.3(5) . . . .
O1 C13 C14 C15 166.5(4) . . . .
C19 C14 C15 C16 0.2(5) . . . .
C13 C14 C15 C16 -178.6(3) . . . .
C14 C15 C16 O5 178.1(3) . . . .
C14 C15 C16 C17 1.2(6) . . . .
O5 C16 C17 C18 -178.2(4) . . . .
C15 C16 C17 C18 -1.5(6) . . . .
C16 C17 C18 C19 0.4(6) . . . .
C16 C17 C18 C20 178.3(3) . . . 4_666
C17 C18 C19 C14 1.0(5) . . . .
C20 C18 C19 C14 -176.9(3) 4_666 . . .
C15 C14 C19 C18 -1.3(5) . . . .
C13 C14 C19 C18 177.5(3) . . . .
Co1 O4 C20 O3 -4.0(5) . . . 2
Co1 O4 C20 C18 176.6(2) . . . 4_565

_cod_database_fobs_code 1561738
